data_8104496
loop_
_publ_author_name
'Cordier, G.'
'Ochmann, H.'

_publ_section_title
;
 Crystal structure of dicesium catena-diantimonidogallate
;
_journal_name_full 'Zeitschrift fuer Kristallographie (149,1979-)'
_journal_page_first 310
_journal_page_last 311
_journal_volume 195
_journal_year 1991
_chemical_formula_sum 'Cs2 Ga Sb2'
_chemical_name_systematic 'Cs2 (Ga Sb2)'
_space_group_IT_number 62
_symmetry_space_group_name_Hall '-P 2ac 2n'
_symmetry_space_group_name_H-M 'P n m a'
_cell_angle_alpha 90
_cell_angle_beta 90
_cell_angle_gamma 90
_cell_formula_units_Z 8
_cell_length_a 18.06
_cell_length_b 11.167
_cell_length_c 8.358
_cell_volume 1685.608
_citation_journal_id_ASTM ZEKRDZ
_cod_data_source_file Cordier_ZEKRDZ_1991_1446.cif
_cod_data_source_block Cs2Ga1Sb2
_cod_original_formula_sum 'Cs2 Ga1 Sb2'
_cod_database_code 8104496

loop_
_symmetry_equiv_pos_as_xyz
x,y,z
-x+1/2,-y,z+1/2
x+1/2,-y+1/2,-z+1/2
-x,y+1/2,-z
-x,-y,-z
x-1/2,y,-z-1/2
-x-1/2,y-1/2,z-1/2
x,-y-1/2,z

loop_
_atom_site_label
_atom_site_type_symbol
_atom_site_fract_x
_atom_site_fract_y
_atom_site_fract_z
_atom_site_occupancy
_atom_site_U_iso_or_equiv
Ga2 Ga 0.4219 0.25 0.8921 1 0.0
Sb2 Sb 0.0125 0.25 0.3727 1 0.0
Cs1 Cs 0.1298 0.0333 0.1236 1 0.0
Sb3 Sb 0.2809 0.25 0.2993 1 0.0
Sb4 Sb 0.4956 0.25 0.6255 1 0.0
Sb1 Sb 0.2815 0.25 0.9529 1 0.0
Cs2 Cs 0.1384 0.0568 0.6315 1 0.0
Ga1 Ga 0.421 0.25 0.3596 1 0.0
